data_4319137
loop_
_publ_author_name
'Truc Vu'
'Alan M. Bond'
'David C. R. Hockless'
'Boujemaa Moubaraki'
'Keith S. Murray'
'Georgii Lazarev'
'Anthony G. Wedd'

_publ_contact_author_address
;
School of Chemistry, 
P.O. Box 23, 
Monash  University,
Victoria, 3800, Australia 
;
_publ_contact_author_email ' alan.bond@sci.monash.edu.au '
_publ_contact_author_fax ' 61 3 9905 9129 '
_publ_contact_author_name ' Alan M. Bond '
_publ_contact_author_phone ' 61 3 9905 1338 '
_publ_section_title
;
 Electrochemical Synthesis and Structural and Physical Characterization of
 One- and Two-Electron-Reduced Forms of [SMo12O40]2-
;
_journal_name_full 'Inorganic Chemistry'
_journal_page_first 65
_journal_page_last 72
_journal_paper_doi 10.1021/ic991310p
_journal_volume 40
_journal_year 2001
_chemical_formula_moiety ' (C16 H36 N +)3, (O40 S Mo12 3-)   '
_chemical_formula_sum 'C48 H108 Mo12 N3 O40 S'
_chemical_formula_weight 2550.72
_space_group_IT_number 2
_symmetry_cell_setting triclinic
_symmetry_Int_Tables_number 2
_symmetry_space_group_name_Hall '-P 1'
_symmetry_space_group_name_H-M 'P -1'
_audit_creation_date 2000-04-10
_audit_creation_method 'by teXsan v1.8'
_audit_update_record
;
Refinement by David Hockless
Report by David Hockless July 1998
Cif editted by Tony Willis 
(hence e-mail address) for Keith Murray 
April 2000
;
_cell_angle_alpha 94.86(2)
_cell_angle_beta 93.10(1)
_cell_angle_gamma 91.05(2)
_cell_formula_units_Z 2
_cell_length_a 13.840(3)
_cell_length_b 15.587(4)
_cell_length_c 19.370(3)
_cell_measurement_reflns_used 25
_cell_measurement_temperature 296.2
_cell_measurement_theta_max 43.0
_cell_measurement_theta_min 31.5
_cell_volume 4156.4(15)
_computing_cell_refinement 'MSC/AFC Diffractometer Control'
_computing_data_collection 'MSC/AFC Diffractometer Control'
_computing_data_reduction 'teXsan (MSC, 1992-1997)'
_computing_publication_material 'teXsan (MSC, 1992-1997)'
_computing_structure_refinement 'teXsan (MSC, 1992-1997)'
_computing_structure_solution
;
SHELXS86 (Sheldrick, 1985)
;
_diffrn_ambient_temperature 296.2
_diffrn_measurement_device_details
;
Rigaku AFC6R diffractometer with extended arm and
evacuated collimator and beam tunnel.
Data cannot be collected beyond \y 60 deg in this configuration.
;
_diffrn_measurement_device_type 'Rigaku AFC6R'
_diffrn_measurement_method \w-2\q
_diffrn_orient_matrix_UB_11 0.00722
_diffrn_orient_matrix_UB_12 -0.03636
_diffrn_orient_matrix_UB_13 -0.04441
_diffrn_orient_matrix_UB_21 0.01884
_diffrn_orient_matrix_UB_22 0.05241
_diffrn_orient_matrix_UB_23 -0.02299
_diffrn_orient_matrix_UB_31 0.06951
_diffrn_orient_matrix_UB_32 -0.00888
_diffrn_orient_matrix_UB_33 0.01386
_diffrn_radiation_detector 'scintillation counter'
_diffrn_radiation_monochromator graphite
_diffrn_radiation_source 'Rigaku rotating anode'
_diffrn_radiation_type 'Cu K\a'
_diffrn_radiation_wavelength 1.5418
_diffrn_reflns_av_R_equivalents 0.03421
_diffrn_reflns_av_sigmaI/netI 0.140
_diffrn_reflns_limit_h_max 15
_diffrn_reflns_limit_h_min 0
_diffrn_reflns_limit_k_max 17
_diffrn_reflns_limit_k_min -17
_diffrn_reflns_limit_l_max 21
_diffrn_reflns_limit_l_min -21
_diffrn_reflns_number 12975
_diffrn_reflns_reduction_process 'Lp corrections applied'
_diffrn_reflns_theta_max 60.08
_diffrn_reflns_theta_min 2.30
_diffrn_standards_decay_% 2.20
_diffrn_standards_interval_count 150
_diffrn_standards_number 3
_exptl_absorpt_coefficient_mu 15.228
_exptl_absorpt_correction_T_max 0.296
_exptl_absorpt_correction_T_min 0.194
_exptl_absorpt_correction_type psi-scan
_exptl_absorpt_process_details
;
\y scans (North,Phillips & Matthews, 1968)
;
_exptl_crystal_colour red
_exptl_crystal_density_diffrn 2.038
_exptl_crystal_density_meas ?
_exptl_crystal_description prism
_exptl_crystal_F_000 2514.00
_exptl_crystal_size_max 0.28
_exptl_crystal_size_mid 0.10
_exptl_crystal_size_min 0.08
_refine_diff_density_max 1.54
_refine_diff_density_min -0.77
_refine_ls_extinction_method none
_refine_ls_goodness_of_fit_ref 2.684
_refine_ls_hydrogen_treatment undef
_refine_ls_matrix_type full
_refine_ls_number_constraints 0
_refine_ls_number_parameters 733
_refine_ls_number_reflns 5796
_refine_ls_number_restraints 24
_refine_ls_R_factor_gt 0.0639
_refine_ls_shift/su_max 0.0870
_refine_ls_shift/su_mean 0.02
_refine_ls_structure_factor_coef F
_refine_ls_weighting_details 'w = 1/[\s^2^(Fo) + 0.000004|Fo|^2^]'
_refine_ls_weighting_scheme calc
_refine_ls_wR_factor_ref 0.0642
_reflns_number_gt 5796
_reflns_number_total 12378
_reflns_threshold_expression I>3.00\s(I)
_cod_data_source_file ic991310p.cif
_cod_data_source_block MUR40
_cod_depositor_comments
;
The following automatic conversions were performed:

'_exptl_crystal_density_meas' value 'not measured' was changed to '?'
- the value is perceived as not measured.

Automatic conversion script
Id: cif_fix_values 3008 2015-01-20 13:52:24Z robertas 

The following automatic conversions were performed:

'_refine_ls_weighting_scheme' value 'w = 1/[\s^2^(Fo) +
0.000004|Fo|^2^]' was changed to 'calc'. New tag
'_refine_ls_weighting_details' was created. The value of the new tag
was set to 'w = 1/[\s^2^(Fo) + 0.000004|Fo|^2^]'.

Automatic conversion script
Id: cif_fix_values 3143 2015-03-26 13:38:13Z robertas 
;
_cod_original_cell_volume 4156(1)
_cod_original_sg_symbol_H-M 'P -1 '
_cod_original_formula_sum 'C48 H108 Mo12 N3 O40 S '
_cod_database_code 4319137

loop_
_symmetry_equiv_pos_as_xyz
'   +x,   +y,   +z'
'   -x,   -y,   -z'

loop_
_atom_site_label
_atom_site_fract_x
_atom_site_fract_y
_atom_site_fract_z
_atom_site_U_iso_or_equiv
_atom_site_occupancy
_atom_site_refinement_flags
_atom_site_adp_type
_atom_site_calc_flag
_atom_site_calc_attached_atom
Mo(1B) 0.48310(8) 0.20934(7) 0.09136(5) 0.0666(4) 1.000 . Uani d ?
Mo(1A) 1.24826(9) 0.4641(1) 0.46689(7) 0.1024(5) 1.000 . Uani d ?
Mo(2B) 0.29335(7) 0.12997(7) -0.03195(5) 0.0647(3) 1.000 . Uani d ?
Mo(2A) 1.0953(1) 0.28788(8) 0.50369(6) 0.0964(5) 1.000 . Uani d ?
Mo(3B) 0.66311(7) 0.17172(7) -0.03395(5) 0.0599(3) 1.000 . Uani d ?
Mo(3A) 1.08115(9) 0.51182(7) 0.32835(5) 0.0684(4) 1.000 . Uani d ?
Mo(4B) 0.47169(7) 0.10017(7) -0.16002(5) 0.0582(3) 1.000 . Uani d ?
Mo(4A) 0.92812(8) 0.33528(7) 0.36520(5) 0.0656(4) 1.000 . Uani d ?
Mo(5B) 0.31430(7) -0.07622(7) -0.12760(5) 0.0569(3) 1.000 . Uani d ?
Mo(5A) 0.83291(9) 0.54794(8) 0.36147(5) 0.0755(4) 1.000 . Uani d ?
Mo(6B) 0.67342(8) -0.03507(8) -0.13017(5) 0.0695(4) 1.000 . Uani d ?
Mo(6A) 0.8464(1) 0.32346(8) 0.53648(6) 0.1007(5) 1.000 . Uani d ?
S(1A) 1.0000 0.5000 0.5000 0.046(1) 1. S Uani d ?
O(1A) 1.3620(7) 0.4508(9) 0.4486(6) 0.184(5) 1.000 . Uani d ?
O(2A) 1.1394(8) 0.1900(6) 0.5059(5) 0.129(4) 1.000 . Uani d ?
O(3A) 1.1213(7) 0.5157(6) 0.2496(4) 0.108(4) 1.000 . Uani d ?
O(4A) 0.8968(6) 0.2602(5) 0.3038(4) 0.082(3) 1.000 . Uani d ?
O(5A) 0.7578(7) 0.5726(6) 0.2989(4) 0.120(4) 1.000 . Uani d ?
O(6A) 0.7644(7) 0.4153(7) 0.5249(5) 0.115(4) 1.000 . Uani d ?
O(7A) 1.1888(7) 0.3499(6) 0.4683(4) 0.108(3) 1.000 . Uani d ?
O(8A) 1.1881(6) 0.4681(6) 0.3758(4) 0.094(3) 1.000 . Uani d ?
O(9A) 1.1356(7) 0.3422(6) 0.5909(4) 0.104(4) 1.000 . Uani d ?
O(10A) 1.1200(7) 0.6199(5) 0.3744(4) 0.097(3) 1.000 . Uani d ?
O(11A) 1.0307(7) 0.2817(6) 0.4157(4) 0.105(3) 1.000 . Uani d ?
O(12A) 1.0252(6) 0.3998(5) 0.3234(4) 0.090(3) 1.000 . Uani d ?
O(13A) 0.9640(8) 0.2769(7) 0.5391(4) 0.130(3) 1.000 . Uani d ?
O(14A) 0.9585(7) 0.5544(5) 0.3201(5) 0.101(3) 1.000 . Uani d ?
O(15A) 0.8454(6) 0.4270(5) 0.3484(5) 0.089(3) 1.000 . Uani d ?
O(16A) 0.8511(7) 0.3100(7) 0.4395(4) 0.114(3) 1.000 . Uani d ?
O(17A) 0.7580(7) 0.5296(6) 0.4357(4) 0.110(4) 1.000 . Uani d ?
O(18A) 0.7761(8) 0.2406(6) 0.5549(5) 0.162(4) 1.000 . Uani d ?
O(19A) 1.086(1) 0.4507(9) 0.5164(6) 0.052(4) 0.500 . Uani d ?
O(20A) 1.078(1) 0.5219(9) 0.4595(6) 0.060(4) 0.500 . Uani d ?
O(21A) 0.975(1) 0.4838(8) 0.4260(6) 0.047(3) 0.500 . Uani d ?
O(22A) 0.977(1) 0.4071(8) 0.4842(7) 0.052(3) 0.500 . Uani d ?
N(1) 0.0099(7) 0.2622(7) 0.1076(5) 0.071(3) 1.000 . Uiso d ?
N(2) 0.7670(9) 0.0114(8) 0.3845(6) 0.100(4) 1.000 . Uiso d ?
N(3) 0.5793(9) 0.3716(8) 0.7315(6) 0.245(9) 1.000 D Uiso d ?
C(1) 0.098(2) 0.286(1) 0.158(1) 0.166(8) 1.000 . Uiso d ?
C(2) 0.172(2) 0.270(2) 0.180(1) 0.22(1) 1.000 . Uiso d ?
C(3) 0.249(1) 0.3053(9) 0.2289(7) 0.093(5) 1.000 . Uiso d ?
C(4) 0.253(1) 0.270(1) 0.2926(9) 0.146(7) 1.000 . Uiso d ?
C(5) 0.006(2) 0.177(2) 0.090(1) 0.22(1) 1.000 . Uiso d ?
C(6) 0.014(1) 0.109(1) 0.1194(8) 0.107(5) 1.000 . Uiso d ?
C(7) -0.005(1) 0.018(1) 0.1109(9) 0.135(7) 1.000 . Uiso d ?
C(8) 0.014(1) -0.061(1) 0.1243(9) 0.156(8) 1.000 . Uiso d ?
C(9) -0.069(1) 0.322(1) 0.140(1) 0.151(7) 1.000 . Uiso d ?
C(10) -0.156(2) 0.336(2) 0.130(1) 0.21(1) 1.000 . Uiso d ?
C(11) -0.208(1) 0.400(1) 0.1637(9) 0.146(7) 1.000 . Uiso d ?
C(12) -0.301(2) 0.405(2) 0.150(1) 0.23(1) 1.000 . Uiso d ?
C(13) 0.024(2) 0.305(2) 0.039(1) 0.25(1) 1.000 . Uiso d ?
C(14) -0.005(1) 0.330(1) -0.009(1) 0.139(7) 1.000 . Uiso d ?
C(15) 0.001(2) 0.344(1) -0.078(1) 0.194(9) 1.000 . Uiso d ?
C(16) 0.006(2) 0.404(1) -0.115(1) 0.188(9) 1.000 . Uiso d ?
C(17) 0.715(1) -0.030(1) 0.446(1) 0.162(8) 1.000 . Uiso d ?
C(18) 0.704(1) 0.040(1) 0.501(1) 0.171(8) 1.000 . Uiso d ?
C(19) 0.656(2) 0.008(1) 0.554(1) 0.187(9) 1.000 . Uiso d ?
C(20) 0.618(2) 0.043(1) 0.614(1) 0.21(1) 1.000 . Uiso d ?
C(21) 0.730(2) 0.093(1) 0.361(1) 0.172(8) 1.000 . Uiso d ?
C(22) 0.629(2) 0.085(1) 0.347(1) 0.179(9) 1.000 . Uiso d ?
C(23) 0.603(2) 0.181(1) 0.325(1) 0.194(9) 1.000 . Uiso d ?
C(24) 0.492(2) 0.157(1) 0.313(1) 0.21(1) 1.000 . Uiso d ?
C(25) 0.877(2) 0.025(1) 0.409(1) 0.191(9) 1.000 . Uiso d ?
C(26) 0.936(1) 0.048(1) 0.3600(9) 0.138(7) 1.000 . Uiso d ?
C(27) 1.036(2) 0.042(1) 0.384(1) 0.195(9) 1.000 . Uiso d ?
C(28) 1.108(1) 0.067(1) 0.3426(9) 0.154(7) 1.000 . Uiso d ?
C(29) 0.764(1) -0.061(1) 0.3217(9) 0.144(7) 1.000 . Uiso d ?
C(30) 0.804(2) -0.134(1) 0.330(1) 0.181(9) 1.000 . Uiso d ?
C(31) 0.799(2) -0.193(1) 0.266(1) 0.185(9) 1.000 . Uiso d ?
C(32) 0.843(2) -0.234(2) 0.229(1) 0.23(1) 1.000 . Uiso d ?
C(33) 0.505(1) 0.328(1) 0.6889(8) 0.169(8) 1.000 D Uiso d ?
C(34) 0.512(1) 0.323(1) 0.608(1) 0.168(8) 1.000 . Uiso d ?
C(35) 0.430(2) 0.265(2) 0.576(1) 0.28(1) 1.000 . Uiso d ?
C(36) 0.438(2) 0.244(1) 0.513(1) 0.21(1) 1.000 . Uiso d ?
C(37) 0.591(1) 0.452(1) 0.705(1) 0.27(1) 1.000 D Uiso d ?
C(38) 0.505(2) 0.508(2) 0.702(2) 0.33(1) 1.000 D Uiso d ?
C(39) 0.473(3) 0.597(2) 0.688(1) 0.39(2) 1.000 D Uiso d ?
C(40) 0.431(2) 0.620(2) 0.620(1) 0.27(1) 1.000 D Uiso d ?
C(41) 0.667(1) 0.326(1) 0.725(1) 0.23(1) 1.000 D Uiso d ?
C(42) 0.720(2) 0.258(1) 0.749(1) 0.21(1) 1.000 D Uiso d ?
C(43) 0.791(1) 0.195(1) 0.756(1) 0.171(8) 1.000 D Uiso d ?
C(44) 0.877(2) 0.222(2) 0.732(2) 0.41(2) 1.000 D Uiso d ?
C(45) 0.564(1) 0.383(1) 0.8022(6) 0.200(9) 1.000 D Uiso d ?
C(46) 0.469(1) 0.392(3) 0.819(1) 0.21(2) 0.500 D Uiso d ?
C(46') 0.638(2) 0.446(2) 0.841(1) 0.11(1) 0.500 D Uiso d ?
C(47) 0.466(2) 0.403(5) 0.892(1) 0.48(2) 0.500 D Uiso d ?
C(47') 0.651(3) 0.461(2) 0.918(1) 0.15(1) 0.500 D Uiso d ?
C(48) 0.375(2) 0.378(3) 0.912(2) 0.20(2) 0.500 D Uiso d ?
C(48') 0.722(3) 0.535(2) 0.964(2) 0.15(1) 0.500 . Uiso d ?
S(1B) 0.5000 0.0000 0.0000 0.047(1) 1.0 S Uani d ?
O(1B) 0.4744(6) 0.3031(5) 0.1337(4) 0.081(3) 1.000 . Uani d ?
O(2B) 0.2012(6) 0.1931(5) -0.0457(4) 0.084(3) 1.000 . Uani d ?
O(3B) 0.7330(6) 0.2517(5) -0.0518(4) 0.089(3) 1.000 . Uani d ?
O(4B) 0.4598(6) 0.1435(5) -0.2340(4) 0.073(3) 1.000 . Uani d ?
O(5B) 0.2280(6) -0.1096(6) -0.1885(4) 0.095(3) 1.000 . Uani d ?
O(6B) 0.7506(6) -0.0518(6) -0.1904(3) 0.079(3) 1.000 . Uani d ?
O(7B) 0.3782(6) 0.2084(6) 0.0244(4) 0.108(3) 1.000 . Uani d ?
O(8B) 0.5707(6) 0.2280(5) 0.0228(4) 0.077(3) 1.000 . Uani d ?
O(9B) 0.2675(6) 0.0813(6) 0.0498(4) 0.094(3) 1.000 . Uani d ?
O(10B) 0.7186(5) 0.1314(5) 0.0486(4) 0.072(3) 1.000 . Uani d ?
O(11B) 0.3755(5) 0.1502(5) -0.1078(4) 0.069(3) 1.000 . Uani d ?
O(12B) 0.5658(6) 0.1736(6) -0.1094(4) 0.085(3) 1.000 . Uani d ?
O(13B) 0.2627(5) 0.0255(5) -0.0812(4) 0.077(3) 1.000 . Uani d ?
O(14B) 0.7070(5) 0.0754(6) -0.0843(4) 0.084(3) 1.000 . Uani d ?
O(15B) 0.3882(6) -0.0002(5) -0.1754(4) 0.078(3) 1.000 . Uani d ?
O(16B) 0.5734(6) 0.0213(6) -0.1772(4) 0.092(3) 1.000 . Uani d ?
O(17B) 0.4090(6) -0.1596(5) -0.1398(4) 0.072(3) 1.000 . Uani d ?
O(18B) 0.5989(7) -0.1390(6) -0.1420(4) 0.108(3) 1.000 . Uani d ?
O(19B) 0.557(1) 0.0707(9) 0.0281(6) 0.048(3) 0.500 . Uani d ?
O(20B) 0.435(1) 0.0684(8) 0.0337(6) 0.047(4) 0.500 . Uani d ?
O(21B) 0.5497(9) 0.0452(8) -0.0521(6) 0.045(3) 0.500 . Uani d ?
O(22B) 0.4324(9) 0.0204(8) -0.0545(6) 0.039(4) 0.500 . Uani d ?

loop_
_atom_site_aniso_label
_atom_site_aniso_U_11
_atom_site_aniso_U_22
_atom_site_aniso_U_33
_atom_site_aniso_U_12
_atom_site_aniso_U_13
_atom_site_aniso_U_23
Mo(1B) 0.0663(8) 0.0696(7) 0.0629(7) -0.0106(6) -0.0002(6) 0.0054(6)
Mo(1A) 0.0677(9) 0.159(1) 0.0820(9) 0.0099(9) 0.0158(7) 0.0127(9)
Mo(2B) 0.0398(6) 0.0895(8) 0.0684(7) 0.0072(6) 0.0003(5) 0.0285(6)
Mo(2A) 0.162(1) 0.0602(8) 0.0640(7) 0.0351(8) -0.0251(8) -0.0010(6)
Mo(3B) 0.0481(6) 0.0724(7) 0.0603(6) -0.0177(6) 0.0030(5) 0.0165(5)
Mo(3A) 0.0971(9) 0.0652(7) 0.0454(6) -0.0136(6) 0.0248(6) 0.0090(5)
Mo(4B) 0.0520(7) 0.0812(8) 0.0448(5) 0.0024(6) 0.0023(5) 0.0252(5)
Mo(4A) 0.0852(8) 0.0579(7) 0.0507(6) -0.0077(6) -0.0018(6) -0.0073(5)
Mo(5B) 0.0458(6) 0.0720(7) 0.0529(6) -0.0122(5) -0.0083(5) 0.0149(5)
Mo(5A) 0.0945(9) 0.0721(8) 0.0572(7) 0.0120(7) -0.0218(6) 0.0032(6)
Mo(6B) 0.0496(7) 0.1097(9) 0.0528(6) 0.0033(6) 0.0198(5) 0.0174(6)
Mo(6A) 0.144(1) 0.0871(9) 0.0704(7) -0.0602(8) 0.0379(8) -0.0012(7)
S(1A) 0.063(3) 0.043(2) 0.033(2) 0.002(2) 0.007(2) 0.007(2)
O(1A) 0.071(5) 0.30(2) 0.18(1) 0.025(9) 0.038(7) -0.05(1)
O(2A) 0.21(1) 0.062(5) 0.110(8) 0.062(6) -0.031(8) -0.007(6)
O(3A) 0.18(1) 0.103(7) 0.047(4) 0.026(7) 0.052(5) 0.014(5)
O(4A) 0.107(7) 0.067(6) 0.066(5) -0.010(5) -0.001(5) -0.026(4)
O(5A) 0.135(8) 0.146(9) 0.078(6) 0.037(7) -0.061(5) 0.034(6)
O(6A) 0.088(7) 0.141(7) 0.109(8) -0.042(4) -0.019(6) 0.007(7)
O(7A) 0.148(8) 0.129(5) 0.048(5) 0.037(5) 0.004(5) 0.005(5)
O(8A) 0.098(6) 0.101(7) 0.081(4) 0.004(5) 0.004(4) 0.007(5)
O(9A) 0.16(1) 0.091(7) 0.060(4) 0.004(7) -0.003(6) -0.007(4)
O(10A) 0.145(9) 0.057(5) 0.089(6) -0.026(5) 0.021(6) 0.005(4)
O(11A) 0.109(7) 0.151(9) 0.062(4) 0.059(6) 0.000(4) 0.032(5)
O(12A) 0.095(6) 0.058(4) 0.125(7) 0.002(4) 0.023(5) 0.036(5)
O(13A) 0.184(4) 0.16(1) 0.050(5) 0.050(5) 0.029(6) 0.019(6)
O(14A) 0.108(4) 0.060(6) 0.138(8) 0.015(5) 0.041(5) 0.004(6)
O(15A) 0.067(6) 0.070(2) 0.129(8) -0.006(3) -0.003(6) 0.013(5)
O(16A) 0.090(7) 0.19(1) 0.067(2) -0.005(7) 0.019(4) 0.018(6)
O(17A) 0.108(8) 0.139(9) 0.082(6) -0.027(7) 0.010(4) -0.001(6)
O(18A) 0.23(1) 0.119(7) 0.135(8) -0.152(6) 0.043(7) 0.007(6)
O(19A) 0.070(7) 0.053(9) 0.031(7) 0.015(5) -0.005(7) -0.003(6)
O(20A) 0.074(8) 0.08(1) 0.032(7) -0.026(8) 0.006(5) 0.027(6)
O(21A) 0.065(8) 0.043(8) 0.034(3) 0.015(7) 0.011(6) -0.004(5)
O(22A) 0.064(8) 0.039(4) 0.054(9) 0.008(7) 0.013(7) 0.012(6)
S(1B) 0.044(2) 0.064(3) 0.036(2) -0.007(2) 0.000(2) 0.013(2)
O(1B) 0.081(6) 0.078(5) 0.082(6) 0.019(5) -0.002(5) -0.008(4)
O(2B) 0.053(5) 0.075(6) 0.125(7) 0.019(4) 0.011(5) 0.014(5)
O(3B) 0.068(6) 0.081(5) 0.127(7) -0.025(4) 0.005(5) 0.069(5)
O(4B) 0.082(6) 0.082(6) 0.058(4) -0.013(5) -0.007(4) 0.040(4)
O(5B) 0.066(6) 0.167(9) 0.048(5) -0.023(6) -0.021(4) 0.001(5)
O(6B) 0.067(5) 0.129(8) 0.046(4) 0.011(5) 0.024(3) 0.024(5)
O(7B) 0.094(6) 0.156(8) 0.070(6) -0.068(5) -0.039(4) 0.032(5)
O(8B) 0.073(6) 0.108(7) 0.052(5) 0.027(4) 0.004(3) 0.014(4)
O(9B) 0.071(6) 0.145(8) 0.068(4) -0.062(5) -0.013(5) 0.042(4)
O(10B) 0.062(6) 0.089(6) 0.067(4) 0.001(5) 0.001(4) 0.031(4)
O(11B) 0.069(5) 0.066(5) 0.078(5) 0.010(4) 0.032(3) 0.013(4)
O(12B) 0.059(5) 0.114(7) 0.075(5) 0.009(4) -0.017(3) -0.032(5)
O(13B) 0.059(5) 0.074(4) 0.105(6) 0.006(3) 0.039(4) 0.025(3)
O(14B) 0.050(5) 0.118(5) 0.076(6) 0.032(3) -0.018(4) -0.025(4)
O(15B) 0.081(6) 0.060(5) 0.102(6) 0.005(3) 0.040(4) 0.038(4)
O(16B) 0.083(6) 0.097(7) 0.086(6) 0.045(4) -0.022(4) -0.028(5)
O(17B) 0.086(6) 0.071(5) 0.066(5) 0.018(4) 0.022(5) 0.022(4)
O(18B) 0.113(8) 0.129(6) 0.084(6) -0.058(5) -0.039(5) 0.057(5)
O(19B) 0.057(7) 0.048(8) 0.038(6) 0.002(6) 0.014(7) 0.000(6)
O(20B) 0.056(7) 0.052(8) 0.033(7) -0.011(6) 0.004(6) 0.011(6)
O(21B) 0.041(6) 0.052(9) 0.040(5) -0.015(7) 0.011(6) -0.006(6)
O(22B) 0.038(6) 0.043(8) 0.036(7) -0.008(7) 0.003(5) 0.005(6)

loop_
_atom_type_symbol
_atom_type_oxidation_number
_atom_type_number_in_cell
_atom_type_scat_dispersion_real
_atom_type_scat_dispersion_imag
_atom_type_scat_source
C 0 96 0.017 0.009
;International Tables for Crystallography
(1992, Vol. C, Tables 4.2.6.8 and 6.1.1.1)
;
H 0 216 0.000 0.000
;International Tables for Crystallography
(1992, Vol. C, Table 6.1.1.2)
;
Mo 0 24 -0.191 2.735
;International Tables for Crystallography
(1992, Vol. C, Tables 4.2.6.8 and 6.1.1.1)
;
N 0 6 0.029 0.018
;International Tables for Crystallography
(1992, Vol. C, Tables 4.2.6.8 and 6.1.1.1)
;
O 0 80 0.047 0.032
;International Tables for Crystallography
(1992, Vol. C, Tables 4.2.6.8 and 6.1.1.1)
;
S 0 2 0.319 0.557
;International Tables for Crystallography
(1992, Vol. C, Tables 4.2.6.8 and 6.1.1.1)
;

loop_
_geom_angle_atom_site_label_1
_geom_angle_atom_site_label_2
_geom_angle_atom_site_label_3
_geom_angle
_geom_angle_site_symmetry_1
_geom_angle_site_symmetry_2
_geom_angle_site_symmetry_3
_geom_angle_publ_flag
O(1B) Mo(1B) O(7B) 102.3(7) . . . yes
O(1B) Mo(1B) O(8B) 104.4(7) . . . yes
O(1B) Mo(1B) O(17B) 103.1(6) . . 2_655 yes
O(1B) Mo(1B) O(18B) 101.5(7) . . 2_655 yes
O(7B) Mo(1B) O(8B) 90.4(6) . . . yes
O(7B) Mo(1B) O(17B) 154.6(6) . . 2_655 yes
O(7B) Mo(1B) O(18B) 86.2(6) . . 2_655 yes
O(8B) Mo(1B) O(17B) 85.5(5) . . 2_655 yes
O(8B) Mo(1B) O(18B) 154.0(6) . . 2_655 yes
O(17B) Mo(1B) O(18B) 86.7(6) 2_655 . 2_655 yes
O(1A) Mo(1A) O(6A) 104(1) . . 2_766 yes
O(1A) Mo(1A) O(7A) 107(1) . . . yes
O(1A) Mo(1A) O(8A) 101.0(8) . . . yes
O(1A) Mo(1A) O(17A) 107.9(8) . . 2_766 yes
O(6A) Mo(1A) O(7A) 148.9(7) 2_766 . . yes
O(6A) Mo(1A) O(8A) 85.5(6) 2_766 . . yes
O(6A) Mo(1A) O(17A) 86.5(7) 2_766 . 2_766 yes
O(7A) Mo(1A) O(8A) 87.6(6) . . . yes
O(7A) Mo(1A) O(17A) 85.1(6) . . 2_766 yes
O(8A) Mo(1A) O(17A) 151.1(7) . . 2_766 yes
O(2B) Mo(2B) O(7B) 100.0(7) . . . yes
O(2B) Mo(2B) O(9B) 104.5(7) . . . yes
O(2B) Mo(2B) O(11B) 102.9(6) . . . yes
O(2B) Mo(2B) O(13B) 106.6(6) . . . yes
O(7B) Mo(2B) O(9B) 86.3(6) . . . yes
O(7B) Mo(2B) O(11B) 86.4(6) . . . yes
O(7B) Mo(2B) O(13B) 153.3(6) . . . yes
O(9B) Mo(2B) O(11B) 152.5(6) . . . yes
O(9B) Mo(2B) O(13B) 89.5(6) . . . yes
O(11B) Mo(2B) O(13B) 85.3(5) . . . yes
O(2A) Mo(2A) O(7A) 104.8(8) . . . yes
O(2A) Mo(2A) O(9A) 103.3(7) . . . yes
O(2A) Mo(2A) O(11A) 102.2(7) . . . yes
O(2A) Mo(2A) O(13A) 104.0(8) . . . yes
O(7A) Mo(2A) O(9A) 87.2(6) . . . yes
O(7A) Mo(2A) O(11A) 87.3(6) . . . yes
O(7A) Mo(2A) O(13A) 151.2(7) . . . yes
O(9A) Mo(2A) O(11A) 154.4(7) . . . yes
O(9A) Mo(2A) O(13A) 87.7(7) . . . yes
O(11A) Mo(2A) O(13A) 85.2(6) . . . yes
O(3B) Mo(3B) O(8B) 102.6(7) . . . yes
O(3B) Mo(3B) O(10B) 106.0(6) . . . yes
O(3B) Mo(3B) O(12B) 99.5(6) . . . yes
O(3B) Mo(3B) O(14B) 105.6(7) . . . yes
O(8B) Mo(3B) O(10B) 86.8(5) . . . yes
O(8B) Mo(3B) O(12B) 86.1(5) . . . yes
O(8B) Mo(3B) O(14B) 151.4(6) . . . yes
O(10B) Mo(3B) O(12B) 154.4(6) . . . yes
O(10B) Mo(3B) O(14B) 89.7(6) . . . yes
O(12B) Mo(3B) O(14B) 84.9(5) . . . yes
O(3A) Mo(3A) O(8A) 101.5(7) . . . yes
O(3A) Mo(3A) O(10A) 103.8(7) . . . yes
O(3A) Mo(3A) O(12A) 102.1(7) . . . yes
O(3A) Mo(3A) O(14A) 103.5(7) . . . yes
O(8A) Mo(3A) O(10A) 85.9(6) . . . yes
O(8A) Mo(3A) O(12A) 87.3(6) . . . yes
O(8A) Mo(3A) O(14A) 155.0(6) . . . yes
O(10A) Mo(3A) O(12A) 154.0(6) . . . yes
O(10A) Mo(3A) O(14A) 87.2(6) . . . yes
O(12A) Mo(3A) O(14A) 88.5(6) . . . yes
O(4B) Mo(4B) O(11B) 104.2(6) . . . yes
O(4B) Mo(4B) O(12B) 102.4(6) . . . yes
O(4B) Mo(4B) O(15B) 102.8(6) . . . yes
O(4B) Mo(4B) O(16B) 101.6(6) . . . yes
O(11B) Mo(4B) O(12B) 90.1(5) . . . yes
O(11B) Mo(4B) O(15B) 87.0(5) . . . yes
O(11B) Mo(4B) O(16B) 154.1(6) . . . yes
O(12B) Mo(4B) O(15B) 154.6(6) . . . yes
O(12B) Mo(4B) O(16B) 87.1(6) . . . yes
O(15B) Mo(4B) O(16B) 84.7(6) . . . yes
O(4A) Mo(4A) O(11A) 102.0(7) . . . yes
O(4A) Mo(4A) O(12A) 102.4(6) . . . yes
O(4A) Mo(4A) O(15A) 104.5(6) . . . yes
O(4A) Mo(4A) O(16A) 104.0(7) . . . yes
O(11A) Mo(4A) O(12A) 88.1(6) . . . yes
O(11A) Mo(4A) O(15A) 153.5(6) . . . yes
O(11A) Mo(4A) O(16A) 85.3(6) . . . yes
O(12A) Mo(4A) O(15A) 86.1(6) . . . yes
O(12A) Mo(4A) O(16A) 153.6(6) . . . yes
O(15A) Mo(4A) O(16A) 88.5(7) . . . yes
O(5B) Mo(5B) O(10B) 104.4(6) . . 2_655 yes
O(5B) Mo(5B) O(13B) 104.2(7) . . . yes
O(5B) Mo(5B) O(15B) 101.4(6) . . . yes
O(5B) Mo(5B) O(17B) 102.9(7) . . . yes
O(10B) Mo(5B) O(13B) 85.6(5) 2_655 . . yes
O(10B) Mo(5B) O(15B) 154.1(6) 2_655 . . yes
O(10B) Mo(5B) O(17B) 86.6(5) 2_655 . . yes
O(13B) Mo(5B) O(15B) 86.0(5) . . . yes
O(13B) Mo(5B) O(17B) 152.9(6) . . . yes
O(15B) Mo(5B) O(17B) 89.7(5) . . . yes
O(5A) Mo(5A) O(9A) 102.2(7) . . 2_766 yes
O(5A) Mo(5A) O(14A) 102.7(7) . . . yes
O(5A) Mo(5A) O(15A) 105.5(7) . . . yes
O(5A) Mo(5A) O(17A) 106.1(8) . . . yes
O(9A) Mo(5A) O(14A) 87.3(6) 2_766 . . yes
O(9A) Mo(5A) O(15A) 152.3(6) 2_766 . . yes
O(9A) Mo(5A) O(17A) 85.9(7) 2_766 . . yes
O(14A) Mo(5A) O(15A) 85.7(6) . . . yes
O(14A) Mo(5A) O(17A) 151.2(7) . . . yes
O(15A) Mo(5A) O(17A) 87.4(7) . . . yes
O(6B) Mo(6B) O(9B) 105.0(6) . . 2_655 yes
O(6B) Mo(6B) O(14B) 105.9(6) . . . yes
O(6B) Mo(6B) O(16B) 101.9(6) . . . yes
O(6B) Mo(6B) O(18B) 101.2(7) . . . yes
O(9B) Mo(6B) O(14B) 86.1(6) 2_655 . . yes
O(9B) Mo(6B) O(16B) 153.1(6) 2_655 . . yes
O(9B) Mo(6B) O(18B) 85.7(6) 2_655 . . yes
O(14B) Mo(6B) O(16B) 86.0(6) . . . yes
O(14B) Mo(6B) O(18B) 152.8(6) . . . yes
O(16B) Mo(6B) O(18B) 89.8(6) . . . yes
O(6A) Mo(6A) O(10A) 85.5(6) . . 2_766 yes
O(6A) Mo(6A) O(13A) 152.0(8) . . . yes
O(6A) Mo(6A) O(16A) 87.6(7) . . . yes
O(6A) Mo(6A) O(18A) 106.5(8) . . . yes
O(10A) Mo(6A) O(13A) 87.7(7) 2_766 . . yes
O(10A) Mo(6A) O(16A) 153.1(7) 2_766 . . yes
O(10A) Mo(6A) O(18A) 102.8(7) 2_766 . . yes
O(13A) Mo(6A) O(16A) 86.2(6) . . . yes
O(13A) Mo(6A) O(18A) 101.6(9) . . . yes
O(16A) Mo(6A) O(18A) 104.1(8) . . . yes
O(19A) S(1A) O(19A) 180.00 . . 2_766 yes
O(19A) S(1A) O(20A) 69(1) . . . yes
O(19A) S(1A) O(20A) 111(1) . . 2_766 yes
O(19A) S(1A) O(21A) 108(1) . . . yes
O(19A) S(1A) O(21A) 72(1) . . 2_766 yes
O(19A) S(1A) O(22A) 71(1) . . . yes
O(19A) S(1A) O(22A) 109(1) . . 2_766 yes
O(19A) S(1A) O(20A) 111(1) 2_766 . . yes
O(19A) S(1A) O(20A) 69(1) 2_766 . 2_766 yes
O(19A) S(1A) O(21A) 72(1) 2_766 . . yes
O(19A) S(1A) O(21A) 108(1) 2_766 . 2_766 yes
O(19A) S(1A) O(22A) 109(1) 2_766 . . yes
O(19A) S(1A) O(22A) 71(1) 2_766 . 2_766 yes
O(20A) S(1A) O(20A) 180.0000(1) . . 2_766 yes
O(20A) S(1A) O(21A) 68(1) . . . yes
O(20A) S(1A) O(21A) 112(1) . . 2_766 yes
O(20A) S(1A) O(22A) 108(1) . . . yes
O(20A) S(1A) O(22A) 72(1) . . 2_766 yes
O(20A) S(1A) O(21A) 112(1) 2_766 . . yes
O(20A) S(1A) O(21A) 68(1) 2_766 . 2_766 yes
O(20A) S(1A) O(22A) 72(1) 2_766 . . yes
O(20A) S(1A) O(22A) 108(1) 2_766 . 2_766 yes
O(21A) S(1A) O(21A) 180.00 . . 2_766 yes
O(21A) S(1A) O(22A) 71(1) . . . yes
O(21A) S(1A) O(22A) 109(1) . . 2_766 yes
O(21A) S(1A) O(22A) 109(1) 2_766 . . yes
O(21A) S(1A) O(22A) 71(1) 2_766 . 2_766 yes
O(22A) S(1A) O(22A) 180.00 . . 2_766 yes
Mo(1A) O(6A) Mo(6A) 146.3(8) 2_766 . . yes
Mo(1A) O(7A) Mo(2A) 145.3(8) . . . yes
Mo(1A) O(8A) Mo(3A) 142.3(8) . . . yes
Mo(2A) O(9A) Mo(5A) 142.8(8) . . 2_766 yes
Mo(3A) O(10A) Mo(6A) 142.9(8) . . 2_766 yes
Mo(2A) O(11A) Mo(4A) 140.9(8) . . . yes
Mo(3A) O(12A) Mo(4A) 140.6(8) . . . yes
Mo(2A) O(13A) Mo(6A) 143(1) . . . yes
Mo(3A) O(14A) Mo(5A) 140.7(9) . . . yes
Mo(4A) O(15A) Mo(5A) 144.0(8) . . . yes
Mo(4A) O(16A) Mo(6A) 142.9(9) . . . yes
Mo(1A) O(17A) Mo(5A) 146.5(9) 2_766 . . yes
S(1A) O(19A) O(20A) 54(1) . . . yes
S(1A) O(19A) O(21A) 54(1) . . 2_766 yes
S(1A) O(19A) O(22A) 55(1) . . . yes
O(20A) O(19A) O(21A) 91(2) . . 2_766 yes
O(20A) O(19A) O(22A) 89(2) . . . yes
O(21A) O(19A) O(22A) 88(2) 2_766 . . yes
S(1A) O(20A) O(19A) 57(1) . . . yes
S(1A) O(20A) O(21A) 57(1) . . . yes
S(1A) O(20A) O(22A) 56(1) . . 2_766 yes
O(19A) O(20A) O(21A) 94(2) . . . yes
O(19A) O(20A) O(22A) 92(1) . . 2_766 yes
O(21A) O(20A) O(22A) 92(2) . . 2_766 yes
S(1A) O(21A) O(19A) 54(1) . . 2_766 yes
S(1A) O(21A) O(20A) 55(1) . . . yes
S(1A) O(21A) O(22A) 55(1) . . . yes
O(19A) O(21A) O(20A) 91(2) 2_766 . . yes
O(19A) O(21A) O(22A) 89(1) 2_766 . . yes
O(20A) O(21A) O(22A) 90(2) . . . yes
S(1A) O(22A) O(19A) 54(1) . . . yes
S(1A) O(22A) O(20A) 52(1) . . 2_766 yes
S(1A) O(22A) O(21A) 54(1) . . . yes
O(19A) O(22A) O(20A) 88(2) . . 2_766 yes
O(19A) O(22A) O(21A) 87(2) . . . yes
O(20A) O(22A) O(21A) 89(1) 2_766 . . yes
C(1) N(1) C(5) 110(2) . . . yes
C(1) N(1) C(9) 101(2) . . . yes
C(1) N(1) C(13) 108(2) . . . yes
C(5) N(1) C(9) 130(3) . . . yes
C(5) N(1) C(13) 106(3) . . . yes
C(9) N(1) C(13) 100(2) . . . yes
C(17) N(2) C(21) 118(2) . . . yes
C(17) N(2) C(25) 106(2) . . . yes
C(17) N(2) C(29) 106(2) . . . yes
C(21) N(2) C(25) 109(2) . . . yes
C(21) N(2) C(29) 111(2) . . . yes
C(25) N(2) C(29) 106(2) . . . yes
C(33) N(3) C(37) 106(2) . . . yes
C(33) N(3) C(41) 109(2) . . . yes
C(33) N(3) C(45) 117(2) . . . yes
C(37) N(3) C(41) 109(2) . . . yes
C(37) N(3) C(45) 110(2) . . . yes
C(41) N(3) C(45) 106(2) . . . yes
N(1) C(1) C(2) 149(4) . . . yes
C(1) C(2) C(3) 141(4) . . . yes
C(2) C(3) C(4) 115(3) . . . yes
N(1) C(5) C(6) 137(4) . . . yes
C(5) C(6) C(7) 143(3) . . . yes
C(6) C(7) C(8) 152(3) . . . yes
N(1) C(9) C(10) 138(3) . . . yes
C(9) C(10) C(11) 127(4) . . . yes
C(10) C(11) C(12) 120(4) . . . yes
N(1) C(13) C(14) 151(5) . . . yes
C(13) C(14) C(15) 152(5) . . . yes
C(14) C(15) C(16) 140(4) . . . yes
N(2) C(17) C(18) 107(3) . . . yes
C(17) C(18) C(19) 109(3) . . . yes
C(18) C(19) C(20) 136(4) . . . yes
N(2) C(21) C(22) 110(3) . . . yes
C(21) C(22) C(23) 102(3) . . . yes
C(22) C(23) C(24) 92(3) . . . yes
N(2) C(25) C(26) 115(3) . . . yes
C(25) C(26) C(27) 110(3) . . . yes
C(26) C(27) C(28) 119(3) . . . yes
N(2) C(29) C(30) 120(3) . . . yes
C(29) C(30) C(31) 113(3) . . . yes
C(30) C(31) C(32) 145(5) . . . yes
N(3) C(33) C(34) 119(2) . . . yes
C(33) C(34) C(35) 107(3) . . . yes
C(34) C(35) C(36) 113(4) . . . yes
N(3) C(37) C(38) 118(3) . . . yes
C(37) C(38) C(39) 144(5) . . . yes
C(38) C(39) C(40) 123(5) . . . yes
N(3) C(41) C(42) 144(3) . . . yes
C(41) C(42) C(43) 162(4) . . . yes
C(42) C(43) C(44) 111(4) . . . yes
N(3) C(45) C(46) 115(2) . . . yes
N(3) C(45) C(46') 112(2) . . . yes
C(46) C(45) C(46') 116(4) . . . yes
C(45) C(46) C(47) 108(2) . . . yes
C(45) C(46') C(47') 125(4) . . . yes
C(46) C(47) C(48) 110(2) . . . yes
C(46') C(47') C(48') 128(5) . . . yes
O(19B) S(1B) O(19B) 180.00 . . 2_655 yes
O(19B) S(1B) O(20B) 71(1) . . . yes
O(19B) S(1B) O(20B) 109(1) . . 2_655 yes
O(19B) S(1B) O(21B) 66(1) . . . yes
O(19B) S(1B) O(21B) 114(1) . . 2_655 yes
O(19B) S(1B) O(22B) 113(1) . . . yes
O(19B) S(1B) O(22B) 67(1) . . 2_655 yes
O(19B) S(1B) O(20B) 109(1) 2_655 . . yes
O(19B) S(1B) O(20B) 71(1) 2_655 . 2_655 yes
O(19B) S(1B) O(21B) 114(1) 2_655 . . yes
O(19B) S(1B) O(21B) 66(1) 2_655 . 2_655 yes
O(19B) S(1B) O(22B) 67(1) 2_655 . . yes
O(19B) S(1B) O(22B) 113(1) 2_655 . 2_655 yes
O(20B) S(1B) O(20B) 180.00 . . 2_655 yes
O(20B) S(1B) O(21B) 104(1) . . . yes
O(20B) S(1B) O(21B) 76(1) . . 2_655 yes
O(20B) S(1B) O(22B) 75(1) . . . yes
O(20B) S(1B) O(22B) 105(1) . . 2_655 yes
O(20B) S(1B) O(21B) 76(1) 2_655 . . yes
O(20B) S(1B) O(21B) 104(1) 2_655 . 2_655 yes
O(20B) S(1B) O(22B) 105(1) 2_655 . . yes
O(20B) S(1B) O(22B) 75(1) 2_655 . 2_655 yes
O(21B) S(1B) O(21B) 180.00 . . 2_655 yes
O(21B) S(1B) O(22B) 70(1) . . . yes
O(21B) S(1B) O(22B) 110(1) . . 2_655 yes
O(21B) S(1B) O(22B) 110(1) 2_655 . . yes
O(21B) S(1B) O(22B) 70(1) 2_655 . 2_655 yes
O(22B) S(1B) O(22B) 180.00 . . 2_655 yes
Mo(1B) O(7B) Mo(2B) 140.8(9) . . . yes
Mo(1B) O(8B) Mo(3B) 142.8(8) . . . yes
Mo(2B) O(9B) Mo(6B) 143.8(7) . . 2_655 yes
Mo(3B) O(10B) Mo(5B) 141.8(7) . . 2_655 yes
Mo(2B) O(11B) Mo(4B) 142.2(7) . . . yes
Mo(3B) O(12B) Mo(4B) 140.1(8) . . . yes
Mo(2B) O(13B) Mo(5B) 145.0(7) . . . yes
Mo(3B) O(14B) Mo(6B) 146.0(7) . . . yes
Mo(4B) O(15B) Mo(5B) 141.7(7) . . . yes
Mo(4B) O(16B) Mo(6B) 141.0(7) . . . yes
Mo(1B) O(17B) Mo(5B) 141.8(7) 2_655 . . yes
Mo(1B) O(18B) Mo(6B) 140.6(8) 2_655 . . yes
S(1B) O(19B) O(20B) 58(1) . . . yes
S(1B) O(19B) O(21B) 59(1) . . . yes
S(1B) O(19B) O(22B) 58(1) . . 2_655 yes
O(20B) O(19B) O(21B) 93(2) . . . yes
O(20B) O(19B) O(22B) 93(2) . . 2_655 yes
O(21B) O(19B) O(22B) 100(2) . . 2_655 yes
S(1B) O(20B) O(19B) 51(1) . . . yes
S(1B) O(21B) O(19B) 55(1) . . . yes
S(1B) O(21B) O(22B) 54(1) . . . yes
O(19B) O(21B) O(22B) 94(2) . . . yes
S(1B) O(22B) O(19B) 56(1) . . 2_655 yes
S(1B) O(22B) O(21B) 56(1) . . . yes
O(19B) O(22B) O(21B) 97(2) 2_655 . . yes

loop_
_geom_bond_atom_site_label_1
_geom_bond_atom_site_label_2
_geom_bond_distance
_geom_bond_site_symmetry_1
_geom_bond_site_symmetry_2
_geom_bond_publ_flag
Mo(1B) O(1B) 1.62(1) . . yes
Mo(1B) O(7B) 1.89(1) . . yes
Mo(1B) O(8B) 1.88(1) . . yes
Mo(1B) O(17B) 1.93(1) . 2_655 yes
Mo(1B) O(18B) 1.93(1) . 2_655 yes
Mo(1A) O(1A) 1.65(2) . . yes
Mo(1A) O(6A) 1.88(2) . 2_766 yes
Mo(1A) O(7A) 1.95(2) . . yes
Mo(1A) O(8A) 1.92(1) . . yes
Mo(1A) O(17A) 1.89(1) . 2_766 yes
Mo(2B) O(2B) 1.65(1) . . yes
Mo(2B) O(7B) 1.91(1) . . yes
Mo(2B) O(9B) 1.86(1) . . yes
Mo(2B) O(11B) 1.95(1) . . yes
Mo(2B) O(13B) 1.85(1) . . yes
Mo(2A) O(2A) 1.66(1) . . yes
Mo(2A) O(7A) 1.80(2) . . yes
Mo(2A) O(9A) 1.88(1) . . yes
Mo(2A) O(11A) 1.88(1) . . yes
Mo(2A) O(13A) 1.99(2) . . yes
Mo(3B) O(3B) 1.63(1) . . yes
Mo(3B) O(8B) 1.91(1) . . yes
Mo(3B) O(10B) 1.90(1) . . yes
Mo(3B) O(12B) 1.93(1) . . yes
Mo(3B) O(14B) 1.85(1) . . yes
Mo(3A) O(3A) 1.66(1) . . yes
Mo(3A) O(8A) 1.87(1) . . yes
Mo(3A) O(10A) 1.89(1) . . yes
Mo(3A) O(12A) 1.89(1) . . yes
Mo(3A) O(14A) 1.84(1) . . yes
Mo(4B) O(4B) 1.64(1) . . yes
Mo(4B) O(11B) 1.86(1) . . yes
Mo(4B) O(12B) 1.89(1) . . yes
Mo(4B) O(15B) 1.92(1) . . yes
Mo(4B) O(16B) 1.91(1) . . yes
Mo(4A) O(4A) 1.63(1) . . yes
Mo(4A) O(11A) 1.92(1) . . yes
Mo(4A) O(12A) 1.92(1) . . yes
Mo(4A) O(15A) 1.89(1) . . yes
Mo(4A) O(16A) 1.90(1) . . yes
Mo(5B) O(5B) 1.68(1) . . yes
Mo(5B) O(10B) 1.89(1) . 2_655 yes
Mo(5B) O(13B) 1.92(1) . . yes
Mo(5B) O(15B) 1.88(1) . . yes
Mo(5B) O(17B) 1.87(1) . . yes
Mo(5A) O(5A) 1.63(1) . . yes
Mo(5A) O(9A) 1.91(1) . 2_766 yes
Mo(5A) O(14A) 1.96(1) . . yes
Mo(5A) O(15A) 1.89(1) . . yes
Mo(5A) O(17A) 1.86(1) . . yes
Mo(6B) O(6B) 1.63(1) . . yes
Mo(6B) O(9B) 1.92(1) . 2_655 yes
Mo(6B) O(14B) 1.91(1) . . yes
Mo(6B) O(16B) 1.89(1) . . yes
Mo(6B) O(18B) 1.89(1) . . yes
Mo(6A) O(6A) 1.86(2) . . yes
Mo(6A) O(10A) 1.90(1) . 2_766 yes
Mo(6A) O(13A) 1.79(2) . . yes
Mo(6A) O(16A) 1.88(1) . . yes
Mo(6A) O(18A) 1.68(1) . . yes
S(1A) O(19A) 1.46(2) . . yes
S(1A) O(19A) 1.46(2) . 2_766 yes
S(1A) O(20A) 1.42(2) . . yes
S(1A) O(20A) 1.42(2) . 2_766 yes
S(1A) O(21A) 1.46(2) . . yes
S(1A) O(21A) 1.46(2) . 2_766 yes
S(1A) O(22A) 1.48(2) . . yes
S(1A) O(22A) 1.48(2) . 2_766 yes
O(19A) O(20A) 1.63(3) . . yes
O(19A) O(21A) 1.72(3) . 2_766 yes
O(19A) O(22A) 1.71(3) . . yes
O(20A) O(21A) 1.61(3) . . yes
O(20A) O(22A) 1.70(3) . 2_766 yes
O(21A) O(22A) 1.71(3) . . yes
N(1) C(1) 1.54(3) . . yes
N(1) C(5) 1.34(4) . . yes
N(1) C(9) 1.57(3) . . yes
N(1) C(13) 1.56(5) . . yes
N(2) C(17) 1.60(3) . . yes
N(2) C(21) 1.47(4) . . yes
N(2) C(25) 1.58(4) . . yes
N(2) C(29) 1.59(3) . . yes
N(3) C(33) 1.41(1) . . yes
N(3) C(37) 1.40(1) . . yes
N(3) C(41) 1.42(1) . . yes
N(3) C(45) 1.39(1) . . yes
C(1) C(2) 1.12(5) . . yes
C(2) C(3) 1.46(4) . . yes
C(3) C(4) 1.39(3) . . yes
C(5) C(6) 1.25(4) . . yes
C(6) C(7) 1.44(3) . . yes
C(7) C(8) 1.31(4) . . yes
C(9) C(10) 1.23(4) . . yes
C(10) C(11) 1.39(4) . . yes
C(11) C(12) 1.30(4) . . yes
C(13) C(14) 1.09(5) . . yes
C(14) C(15) 1.38(4) . . yes
C(15) C(16) 1.22(5) . . yes
C(17) C(18) 1.47(4) . . yes
C(18) C(19) 1.38(4) . . yes
C(19) C(20) 1.37(4) . . yes
C(21) C(22) 1.41(4) . . yes
C(22) C(23) 1.64(5) . . yes
C(23) C(24) 1.58(5) . . yes
C(25) C(26) 1.35(4) . . yes
C(26) C(27) 1.43(4) . . yes
C(27) C(28) 1.39(4) . . yes
C(29) C(30) 1.28(4) . . yes
C(30) C(31) 1.47(4) . . yes
C(31) C(32) 1.13(5) . . yes
C(33) C(34) 1.57(4) . . yes
C(34) C(35) 1.51(5) . . yes
C(35) C(36) 1.26(5) . . yes
C(37) C(38) 1.49(2) . . yes
C(38) C(39) 1.51(3) . . yes
C(39) C(40) 1.48(3) . . yes
C(41) C(42) 1.40(1) . . yes
C(42) C(43) 1.42(1) . . yes
C(43) C(44) 1.38(1) . . yes
C(45) C(46) 1.39(1) . . yes
C(45) C(46') 1.52(2) . . yes
C(46) C(47) 1.41(1) . . yes
C(46') C(47') 1.48(3) . . yes
C(47) C(48) 1.40(1) . . yes
C(47') C(48') 1.66(7) . . yes
S(1B) O(19B) 1.40(2) . . yes
S(1B) O(19B) 1.40(2) . 2_655 yes
S(1B) O(20B) 1.54(2) . . yes
S(1B) O(20B) 1.54(2) . 2_655 yes
S(1B) O(21B) 1.47(2) . . yes
S(1B) O(21B) 1.47(2) . 2_655 yes
S(1B) O(22B) 1.43(2) . . yes
S(1B) O(22B) 1.43(2) . 2_655 yes
O(19B) O(20B) 1.71(3) . . yes
O(19B) O(21B) 1.57(3) . . yes
O(19B) O(22B) 1.56(3) . 2_655 yes
O(21B) O(22B) 1.66(3) . . yes

loop_
_geom_contact_atom_site_label_1
_geom_contact_atom_site_label_2
_geom_contact_distance
_geom_contact_site_symmetry_1
_geom_contact_site_symmetry_2
_geom_contact_publ_flag
Mo(1A) O(19A) 2.50(2) . . no
Mo(1A) O(20A) 2.54(2) . . no
Mo(1A) S(1A) 3.575(2) . . no
Mo(2A) O(19A) 2.54(2) . . no
Mo(2A) O(22A) 2.54(2) . . no
Mo(2A) S(1A) 3.587(2) . . no
Mo(3A) O(21A) 2.52(2) . . no
Mo(3A) O(20A) 2.53(2) . . no
Mo(3A) S(1A) 3.585(2) . . no
Mo(4A) O(22A) 2.53(2) . . no
Mo(4A) O(21A) 2.56(2) . . no
Mo(4A) S(1A) 3.590(2) . . no
Mo(5A) O(21A) 2.54(2) . . no
Mo(5A) O(19A) 2.56(2) . 2_766 no
Mo(5A) S(1A) 3.583(2) . . no
Mo(6A) O(22A) 2.51(2) . . no
Mo(6A) O(20A) 2.61(2) . 2_766 no
Mo(6A) S(1A) 3.588(2) . . no
S(1A) O(17A) 3.56(2) . . no
S(1A) O(17A) 3.56(2) . 2_766 no
S(1A) O(6A) 3.57(1) . . no
S(1A) O(6A) 3.57(1) . 2_766 no
S(1A) O(7A) 3.58(2) . . no
S(1A) O(7A) 3.58(2) . 2_766 no
O(1A) C(40) 3.38(5) . 2_766 no
O(1A) C(37) 3.54(3) . 2_766 no
O(2A) C(17) 3.40(4) . 2_756 no
O(2A) C(27) 3.40(4) . . no
O(2A) C(30) 3.43(4) . 2_756 no
O(2A) C(28) 3.56(3) . . no
O(3A) C(16) 3.40(4) . 2_665 no
O(4A) C(9) 3.45(3) . 1_655 no
O(4A) O(5B) 3.47(2) . 2_655 no
O(6A) O(20A) 2.37(3) . 2_766 no
O(6A) O(22A) 3.08(3) . . no
O(6A) O(19A) 3.10(3) . 2_766 no
O(7A) O(19A) 2.31(3) . . no
O(7A) O(22A) 3.11(3) . . no
O(7A) O(20A) 3.13(3) . . no
O(8A) O(20A) 2.40(3) . . no
O(8A) O(21A) 3.16(3) . . no
O(8A) O(19A) 3.16(3) . . no
O(8A) C(4) 3.52(3) . 1_655 no
O(9A) O(19A) 2.40(3) . . no
O(9A) O(21A) 3.17(3) . 2_766 no
O(9A) O(22A) 3.17(3) . . no
O(10A) O(20A) 2.43(2) . . no
O(10A) O(21A) 3.15(3) . . no
O(10A) O(22A) 3.17(3) . 2_766 no
O(10A) C(44) 3.34(6) . 2_766 no
O(11A) O(22A) 2.42(3) . . no
O(11A) O(19A) 3.20(3) . . no
O(11A) O(21A) 3.25(3) . . no
O(12A) O(21A) 2.42(2) . . no
O(12A) O(20A) 3.16(3) . . no
O(12A) O(22A) 3.21(3) . . no
O(13A) O(22A) 2.38(3) . . no
O(13A) O(20A) 3.20(3) . 2_766 no
O(13A) O(19A) 3.24(3) . . no
O(14A) O(21A) 2.41(3) . . no
O(14A) O(20A) 3.17(3) . . no
O(14A) O(19A) 3.27(3) . 2_766 no
O(15A) O(21A) 2.39(3) . . no
O(15A) O(22A) 3.15(3) . . no
O(15A) O(19A) 3.20(2) . 2_766 no
O(16A) O(22A) 2.36(3) . . no
O(16A) O(21A) 3.22(3) . . no
O(16A) O(20A) 3.24(3) . 2_766 no
O(17A) O(19A) 2.31(3) . 2_766 no
O(17A) O(21A) 3.11(3) . . no
O(17A) O(20A) 3.13(3) . 2_766 no
O(17A) C(40) 3.54(5) . 2_666 no
O(18A) C(18) 3.33(4) . . no
C(12) O(1B) 3.46(4) . 1_455 no
C(13) O(2B) 3.44(5) . . no
C(21) O(5B) 3.46(3) . 2_655 no
C(22) O(15B) 3.47(3) . 2_655 no
C(23) C(40) 3.25(6) . 2_666 no
C(23) O(17B) 3.57(4) . 2_655 no
C(24) O(18B) 3.47(4) . 2_655 no
C(33) O(4B) 3.41(3) . 1_556 no
C(47') O(3B) 3.56(6) . 1_556 no
C(48) C(48') 3.05(8) . 2_667 no
C(48) O(11B) 3.53(7) . 1_556 no
C(48) O(7B) 3.56(6) . 1_556 no
